data_2241592
loop_
_publ_author_name
'Bauri, A. K.'
'Foro, Sabine'
'Do, Nhu Quynh Nguyen'

_publ_section_title
;
 Crystal structure of a bioactive sesquiterpene isolated from <i>Artemisia
 reticulata</i>
;
_journal_coeditor_code LH5803
_journal_issue 4
_journal_name_full 'Acta Crystallographica Section E'
_journal_page_first 460
_journal_page_last 462
_journal_paper_doi 10.1107/S2056989016003236
_journal_volume 72
_journal_year 2016
_chemical_formula_iupac 'C15 H24 O2'
_chemical_formula_moiety 'C15 H24 O2'
_chemical_formula_sum 'C15 H24 O2'
_chemical_formula_weight 236.34
_chemical_name_common Sesquiterpene
_chemical_name_systematic
1-(6-Hydroxy-7-(propan-2-yl)-4-methylidene-2,3,3a,4,5,6,7,7a-octahydro-1<i>H</i>-inden-1-yl)ethanone
_space_group_IT_number 4
_symmetry_cell_setting monoclinic
_symmetry_space_group_name_Hall 'P 2yb'
_symmetry_space_group_name_H-M 'P 1 21 1'
_atom_sites_solution_hydrogens geom
_atom_sites_solution_primary direct
_atom_sites_solution_secondary difmap
_audit_creation_method SHELXL-97
_cell_angle_alpha 90.00
_cell_angle_beta 99.21(2)
_cell_angle_gamma 90.00
_cell_formula_units_Z 2
_cell_length_a 8.849(4)
_cell_length_b 5.3360(10)
_cell_length_c 14.994(5)
_cell_measurement_reflns_used 25
_cell_measurement_temperature 299(2)
_cell_measurement_theta_max 27.09
_cell_measurement_theta_min 5.45
_cell_volume 698.9(4)
_computing_cell_refinement
;
<i>CAD-4-PC</i> (Enraf--Nonius, 1993)
;
_computing_data_collection
;
<i>CAD-4-PC</i> (Enraf--Nonius, 1993)
;
_computing_data_reduction
;
REDU4 (Stoe & Cie, 1987)
;
_computing_molecular_graphics
;
PLATON (Spek, 2009)
;
_computing_publication_material
;
SHELXL97 (Sheldrick, 2008)
;
_computing_structure_refinement
;
SHELXL97 (Sheldrick, 2008)
;
_computing_structure_solution
;
SHELXS97 (Sheldrick, 2008)
;
_diffrn_ambient_temperature 299(2)
_diffrn_measured_fraction_theta_full 1.000
_diffrn_measured_fraction_theta_max 1.000
_diffrn_measurement_device_type 'Enraf--Nonius CAD-4'
_diffrn_measurement_method \w/2\q
_diffrn_radiation_monochromator graphite
_diffrn_radiation_source 'fine-focus sealed tube'
_diffrn_radiation_type CuK\a
_diffrn_radiation_wavelength 1.54180
_diffrn_reflns_av_R_equivalents 0.0520
_diffrn_reflns_av_sigmaI/netI 0.0449
_diffrn_reflns_limit_h_max 3
_diffrn_reflns_limit_h_min -10
_diffrn_reflns_limit_k_max 6
_diffrn_reflns_limit_k_min 0
_diffrn_reflns_limit_l_max 17
_diffrn_reflns_limit_l_min -17
_diffrn_reflns_number 1916
_diffrn_reflns_theta_full 66.97
_diffrn_reflns_theta_max 66.97
_diffrn_reflns_theta_min 2.99
_diffrn_standards_decay_% 1.0
_diffrn_standards_interval_time 120
_diffrn_standards_number 3
_exptl_absorpt_coefficient_mu 0.564
_exptl_absorpt_correction_type none
_exptl_crystal_colour colourless
_exptl_crystal_density_diffrn 1.123
_exptl_crystal_density_method 'not measured'
_exptl_crystal_description rod
_exptl_crystal_F_000 260
_exptl_crystal_size_max 0.50
_exptl_crystal_size_mid 0.18
_exptl_crystal_size_min 0.15
_refine_diff_density_max 0.463
_refine_diff_density_min -0.223
_refine_ls_extinction_method none
_refine_ls_goodness_of_fit_ref 1.102
_refine_ls_hydrogen_treatment constr
_refine_ls_matrix_type full
_refine_ls_number_parameters 154
_refine_ls_number_reflns 1392
_refine_ls_number_restraints 1
_refine_ls_restrained_S_all 1.102
_refine_ls_R_factor_all 0.0657
_refine_ls_R_factor_gt 0.0596
_refine_ls_shift/su_max 0.000
_refine_ls_shift/su_mean 0.000
_refine_ls_structure_factor_coef Fsqd
_refine_ls_weighting_details 'calc w=1/[\s^2^(Fo^2^)+(0.1147P)^2^+0.0812P] where P=(Fo^2^+2Fc^2^)/3'
_refine_ls_weighting_scheme calc
_refine_ls_wR_factor_gt 0.1568
_refine_ls_wR_factor_ref 0.1639
_reflns_number_gt 1260
_reflns_number_total 1392
_reflns_threshold_expression I>2\s(I)
_cod_data_source_file lh5803sup1.cif
_cod_data_source_block I
_cod_original_sg_symbol_H-M 'P 21'
_cod_database_code 2241592

loop_
_symmetry_equiv_pos_as_xyz
'x, y, z'
'-x, y+1/2, -z'

loop_
_atom_site_type_symbol
_atom_site_label
_atom_site_fract_x
_atom_site_fract_y
_atom_site_fract_z
_atom_site_U_iso_or_equiv
_atom_site_adp_type
_atom_site_calc_flag
_atom_site_refinement_flags
_atom_site_occupancy
_atom_site_symmetry_multiplicity
O O1 0.5467(3) 0.0974(5) 0.03391(14) 0.0580(7) Uani d . 1 1
H H1O 0.5259 0.2380 0.0135 0.070 Uiso calc R 1 1
O O2 0.9664(3) 0.1293(5) 0.3910(2) 0.0680(8) Uani d . 1 1
C C1 0.8020(3) 0.4666(6) 0.33401(19) 0.0401(7) Uani d . 1 1
H H1 0.8184 0.6168 0.2992 0.048 Uiso calc R 1 1
C C2 0.7177(4) 0.5402(8) 0.4141(2) 0.0539(9) Uani d . 1 1
H H2A 0.7821 0.5069 0.4715 0.065 Uiso calc R 1 1
H H2B 0.6912 0.7167 0.4112 0.065 Uiso calc R 1 1
C C3 0.5742(4) 0.3792(9) 0.4035(2) 0.0568(9) Uani d . 1 1
H H3A 0.5943 0.2188 0.4335 0.068 Uiso calc R 1 1
H H3B 0.4923 0.4633 0.4277 0.068 Uiso calc R 1 1
C C4 0.5350(3) 0.3473(7) 0.3022(2) 0.0446(7) Uani d . 1 1
H H4 0.5020 0.5109 0.2765 0.053 Uiso calc R 1 1
C C5 0.6918(3) 0.2887(5) 0.27514(17) 0.0355(6) Uani d . 1 1
H H5 0.7191 0.1174 0.2952 0.043 Uiso calc R 1 1
C C6 0.6880(3) 0.2967(5) 0.17229(17) 0.0370(7) Uani d . 1 1
H H6 0.6501 0.4629 0.1518 0.044 Uiso calc R 1 1
C C7 0.5672(4) 0.1059(6) 0.13003(18) 0.0439(7) Uani d . 1 1
H H7 0.6039 -0.0600 0.1517 0.053 Uiso calc R 1 1
C C8 0.4103(4) 0.1446(9) 0.1602(2) 0.0590(10) Uani d . 1 1
H H8A 0.3654 0.2991 0.1341 0.071 Uiso calc R 1 1
H H8B 0.3429 0.0081 0.1371 0.071 Uiso calc R 1 1
C C9 0.4206(4) 0.1563(8) 0.2604(2) 0.0508(8) Uani d . 1 1
C C10 0.9549(4) 0.3515(7) 0.3722(2) 0.0431(7) Uani d . 1 1
C C11 1.0900(4) 0.5203(9) 0.3893(3) 0.0671(11) Uani d . 1 1
H H11A 1.1664 0.4637 0.3552 0.081 Uiso calc R 1 1
H H11B 1.1313 0.5185 0.4526 0.081 Uiso calc R 1 1
H H11C 1.0594 0.6878 0.3713 0.081 Uiso calc R 1 1
C C12 0.8473(4) 0.2670(6) 0.1447(2) 0.0447(8) Uani d . 1 1
H H12 0.9160 0.3774 0.1847 0.054 Uiso calc R 1 1
C C13 0.8571(5) 0.3509(9) 0.0487(2) 0.0604(10) Uani d . 1 1
H H13A 0.8294 0.5246 0.0418 0.072 Uiso calc R 1 1
H H13B 0.7882 0.2524 0.0067 0.072 Uiso calc R 1 1
H H13C 0.9598 0.3286 0.0371 0.072 Uiso calc R 1 1
C C14 0.9125(5) 0.0040(8) 0.1601(3) 0.0613(10) Uani d . 1 1
H H14A 0.8454 -0.1135 0.1251 0.074 Uiso calc R 1 1
H H14B 0.9217 -0.0377 0.2230 0.074 Uiso calc R 1 1
H H14C 1.0116 -0.0027 0.1419 0.074 Uiso calc R 1 1
C C15 0.3418(5) 0.0067(11) 0.3076(3) 0.0708(12) Uani d . 1 1
H H15A 0.2759 -0.1134 0.2780 0.085 Uiso calc R 1 1
H H15B 0.3528 0.0225 0.3701 0.085 Uiso calc R 1 1

loop_
_atom_site_aniso_label
_atom_site_aniso_U_11
_atom_site_aniso_U_22
_atom_site_aniso_U_33
_atom_site_aniso_U_12
_atom_site_aniso_U_13
_atom_site_aniso_U_23
O1 0.0792(15) 0.0505(15) 0.0419(11) -0.0110(14) 0.0024(10) -0.0077(11)
O2 0.0730(17) 0.0337(14) 0.0893(19) 0.0019(14) -0.0110(13) 0.0124(14)
C1 0.0543(16) 0.0251(14) 0.0392(13) -0.0004(13) 0.0022(12) 0.0020(12)
C2 0.067(2) 0.045(2) 0.0479(16) 0.0059(17) 0.0046(14) -0.0101(16)
C3 0.0614(19) 0.063(2) 0.0489(17) 0.0040(18) 0.0176(14) -0.0047(18)
C4 0.0501(16) 0.0376(17) 0.0472(16) 0.0042(15) 0.0112(12) -0.0022(14)
C5 0.0451(14) 0.0226(14) 0.0386(14) -0.0002(12) 0.0059(11) 0.0015(12)
C6 0.0513(16) 0.0226(14) 0.0369(13) 0.0002(13) 0.0064(11) 0.0013(12)
C7 0.0570(17) 0.0330(17) 0.0410(14) -0.0066(15) 0.0052(13) -0.0001(14)
C8 0.0527(18) 0.062(3) 0.0603(19) -0.010(2) 0.0022(14) -0.004(2)
C9 0.0423(15) 0.049(2) 0.0626(18) -0.0012(16) 0.0135(13) -0.0002(17)
C10 0.0516(17) 0.0324(16) 0.0438(15) -0.0007(14) 0.0026(12) -0.0008(14)
C11 0.0541(19) 0.047(2) 0.095(3) -0.0055(18) -0.0023(18) -0.002(2)
C12 0.0551(17) 0.0307(16) 0.0492(17) -0.0035(15) 0.0108(13) -0.0007(14)
C13 0.078(2) 0.052(2) 0.0559(19) -0.004(2) 0.0248(17) -0.0006(18)
C14 0.070(2) 0.042(2) 0.077(2) 0.0144(19) 0.0264(18) 0.0068(19)
C15 0.060(2) 0.076(3) 0.080(2) -0.014(2) 0.0229(18) -0.004(2)

loop_
_atom_type_symbol
_atom_type_description
_atom_type_scat_dispersion_real
_atom_type_scat_dispersion_imag
_atom_type_scat_source
C C 0.0181 0.0091 'International Tables Vol C Tables 4.2.6.8 and 6.1.1.4'
H H 0.0000 0.0000 'International Tables Vol C Tables 4.2.6.8 and 6.1.1.4'
O O 0.0492 0.0322 'International Tables Vol C Tables 4.2.6.8 and 6.1.1.4'

loop_
_geom_angle_atom_site_label_1
_geom_angle_atom_site_label_2
_geom_angle_atom_site_label_3
_geom_angle
C7 O1 H1O 109.5
C10 C1 C5 114.5(3)
C10 C1 C2 108.6(2)
C5 C1 C2 105.1(2)
C10 C1 H1 109.5
C5 C1 H1 109.5
C2 C1 H1 109.5
C3 C2 C1 105.8(3)
C3 C2 H2A 110.6
C1 C2 H2A 110.6
C3 C2 H2B 110.6
C1 C2 H2B 110.6
H2A C2 H2B 108.7
C4 C3 C2 102.8(3)
C4 C3 H3A 111.2
C2 C3 H3A 111.2
C4 C3 H3B 111.2
C2 C3 H3B 111.2
H3A C3 H3B 109.1
C9 C4 C3 121.8(3)
C9 C4 C5 109.2(3)
C3 C4 C5 102.5(2)
C9 C4 H4 107.5
C3 C4 H4 107.5
C5 C4 H4 107.5
C1 C5 C6 118.0(2)
C1 C5 C4 103.8(2)
C6 C5 C4 112.5(2)
C1 C5 H5 107.3
C6 C5 H5 107.3
C4 C5 H5 107.3
C7 C6 C5 107.3(2)
C7 C6 C12 115.3(3)
C5 C6 C12 113.1(2)
C7 C6 H6 106.9
C5 C6 H6 106.9
C12 C6 H6 106.9
O1 C7 C6 113.9(2)
O1 C7 C8 109.0(2)
C6 C7 C8 112.9(3)
O1 C7 H7 106.8
C6 C7 H7 106.8
C8 C7 H7 106.8
C9 C8 C7 112.9(3)
C9 C8 H8A 109.0
C7 C8 H8A 109.0
C9 C8 H8B 109.0
C7 C8 H8B 109.0
H8A C8 H8B 107.8
C15 C9 C8 123.8(4)
C15 C9 C4 124.0(4)
C8 C9 C4 112.2(3)
O2 C10 C11 121.0(3)
O2 C10 C1 121.3(3)
C11 C10 C1 117.7(3)
C10 C11 H11A 109.5
C10 C11 H11B 109.5
H11A C11 H11B 109.5
C10 C11 H11C 109.5
H11A C11 H11C 109.5
H11B C11 H11C 109.5
C14 C12 C13 109.7(3)
C14 C12 C6 113.3(3)
C13 C12 C6 114.6(3)
C14 C12 H12 106.2
C13 C12 H12 106.2
C6 C12 H12 106.2
C12 C13 H13A 109.5
C12 C13 H13B 109.5
H13A C13 H13B 109.5
C12 C13 H13C 109.5
H13A C13 H13C 109.5
H13B C13 H13C 109.5
C12 C14 H14A 109.5
C12 C14 H14B 109.5
H14A C14 H14B 109.5
C12 C14 H14C 109.5
H14A C14 H14C 109.5
H14B C14 H14C 109.5
C9 C15 H15A 120.0
C9 C15 H15B 120.0
H15A C15 H15B 120.0

loop_
_geom_bond_atom_site_label_1
_geom_bond_atom_site_label_2
_geom_bond_distance
O1 C7 1.424(3)
O1 H1O 0.8200
O2 C10 1.219(5)
C1 C10 1.513(4)
C1 C5 1.535(4)
C1 C2 1.562(5)
C1 H1 0.9800
C2 C3 1.521(6)
C2 H2A 0.9700
C2 H2B 0.9700
C3 C4 1.513(4)
C3 H3A 0.9700
C3 H3B 0.9700
C4 C9 1.501(5)
C4 C5 1.539(4)
C4 H4 0.9800
C5 C6 1.538(3)
C5 H5 0.9800
C6 C7 1.537(4)
C6 C12 1.540(4)
C6 H6 0.9800
C7 C8 1.542(5)
C7 H7 0.9800
C8 C9 1.493(5)
C8 H8A 0.9700
C8 H8B 0.9700
C9 C15 1.335(6)
C10 C11 1.486(5)
C11 H11A 0.9600
C11 H11B 0.9600
C11 H11C 0.9600
C12 C14 1.521(5)
C12 C13 1.523(5)
C12 H12 0.9800
C13 H13A 0.9600
C13 H13B 0.9600
C13 H13C 0.9600
C14 H14A 0.9600
C14 H14B 0.9600
C14 H14C 0.9600
C15 H15A 0.9300
C15 H15B 0.9300

loop_
_geom_hbond_atom_site_label_D
_geom_hbond_atom_site_label_H
_geom_hbond_atom_site_label_A
_geom_hbond_site_symmetry_A
_geom_hbond_distance_DH
_geom_hbond_distance_HA
_geom_hbond_distance_DA
_geom_hbond_angle_DHA
O1 H1O O1 2_655 0.82 2.11 2.927(4) 175
C11 H11C O2 1_565 0.96 2.53 3.430(6) 157

loop_
_geom_torsion_atom_site_label_1
_geom_torsion_atom_site_label_2
_geom_torsion_atom_site_label_3
_geom_torsion_atom_site_label_4
_geom_torsion
C10 C1 C2 C3 -116.4(3)
C5 C1 C2 C3 6.5(4)
C1 C2 C3 C4 -31.5(4)
C2 C3 C4 C9 166.7(3)
C2 C3 C4 C5 44.5(4)
C10 C1 C5 C6 -95.1(3)
C2 C1 C5 C6 145.9(3)
C10 C1 C5 C4 139.6(3)
C2 C1 C5 C4 20.5(3)
C9 C4 C5 C1 -170.9(3)
C3 C4 C5 C1 -40.5(3)
C9 C4 C5 C6 60.4(3)
C3 C4 C5 C6 -169.2(3)
C1 C5 C6 C7 -179.0(3)
C4 C5 C6 C7 -58.0(3)
C1 C5 C6 C12 52.8(3)
C4 C5 C6 C12 173.7(3)
C5 C6 C7 O1 178.0(2)
C12 C6 C7 O1 -55.0(3)
C5 C6 C7 C8 52.9(3)
C12 C6 C7 C8 179.9(3)
O1 C7 C8 C9 -179.9(3)
C6 C7 C8 C9 -52.2(4)
C7 C8 C9 C15 -124.2(4)
C7 C8 C9 C4 53.1(4)
C3 C4 C9 C15 2.1(6)
C5 C4 C9 C15 121.1(4)
C3 C4 C9 C8 -175.3(3)
C5 C4 C9 C8 -56.3(4)
C5 C1 C10 O2 -31.7(5)
C2 C1 C10 O2 85.3(4)
C5 C1 C10 C11 150.5(3)
C2 C1 C10 C11 -92.5(4)
C7 C6 C12 C14 -53.3(4)
C5 C6 C12 C14 70.7(4)
C7 C6 C12 C13 73.6(4)
C5 C6 C12 C13 -162.4(3)

_cod_database_fobs_code 2241592
